data_7113261
loop_
_publ_author_name
'Sakamoto, Masami'
'Unosawa, Atsushi'
'Kobaru, Shuichiro'
'Fujita, Kazuyuki'
'Mino, Takashi'
'Fujita, Tsutomu'

_publ_section_title
;
 An asymmetric SNAr reaction using the molecular chirality in a crystal
;
_journal_coden_ASTM CHCOFS
_journal_issue 34
_journal_name_full
;
 Chemical Communications (Cambridge, United Kingdom)
;
_journal_page_first 3586
_journal_page_last 3588
_journal_paper_doi 10.1039/b706426h
_journal_year 2007
_chemical_formula_sum 'C16 H17 N O2'
_chemical_formula_weight 255.31
_space_group_IT_number 19
_symmetry_cell_setting orthorhombic
_symmetry_space_group_name_Hall 'P 2ac 2ab'
_symmetry_space_group_name_H-M 'P 21 21 21'
_atom_sites_solution_hydrogens geom
_atom_sites_solution_primary direct
_atom_sites_solution_secondary difmap
_audit_creation_method SHELXL-97
_cell_angle_alpha 90.00
_cell_angle_beta 90.00
_cell_angle_gamma 90.00
_cell_formula_units_Z 4
_cell_length_a 7.6281(15)
_cell_length_b 11.856(2)
_cell_length_c 14.408(3)
_cell_measurement_reflns_used 5192
_cell_measurement_temperature 173
_cell_measurement_theta_max 28.15
_cell_measurement_theta_min 2.22
_cell_volume 1303.0(4)
_computing_cell_refinement 'Bruker SMART'
_computing_data_collection 'Bruker SMART'
_computing_data_reduction 'Bruker SAINT'
_computing_molecular_graphics 'Bruker SHELXTL'
_computing_publication_material 'Bruker SHELXTL'
_computing_structure_refinement 'SHELXL-97 (Sheldrick, 1997)'
_computing_structure_solution 'SHELXS-97 (Sheldrick, 1990)'
_diffrn_ambient_temperature 173
_diffrn_detector_area_resol_mean 8.333
_diffrn_measured_fraction_theta_full 1.000
_diffrn_measured_fraction_theta_max 0.953
_diffrn_measurement_device_type 'APEX II CCD area detector'
_diffrn_measurement_method 'phi and omega scans'
_diffrn_radiation_monochromator graphite
_diffrn_radiation_source 'fine-focus sealed tube'
_diffrn_radiation_type MoK\a
_diffrn_radiation_wavelength 0.71073
_diffrn_reflns_av_R_equivalents 0.0188
_diffrn_reflns_av_sigmaI/netI 0.0206
_diffrn_reflns_limit_h_max 4
_diffrn_reflns_limit_h_min -9
_diffrn_reflns_limit_k_max 13
_diffrn_reflns_limit_k_min -15
_diffrn_reflns_limit_l_max 18
_diffrn_reflns_limit_l_min -18
_diffrn_reflns_number 7321
_diffrn_reflns_theta_full 25.00
_diffrn_reflns_theta_max 28.30
_diffrn_reflns_theta_min 2.22
_diffrn_standards_decay_% 0
_diffrn_standards_number 0
_exptl_absorpt_coefficient_mu 0.086
_exptl_absorpt_correction_T_max 0.9665
_exptl_absorpt_correction_T_min 0.9584
_exptl_absorpt_correction_type empirical
_exptl_absorpt_process_details 'SADABS Sheldrick 1996'
_exptl_crystal_colour colourless
_exptl_crystal_density_diffrn 1.301
_exptl_crystal_density_method 'not measured'
_exptl_crystal_description prismatic
_exptl_crystal_F_000 544
_exptl_crystal_size_max 0.50
_exptl_crystal_size_mid 0.40
_exptl_crystal_size_min 0.40
_refine_diff_density_max 0.318
_refine_diff_density_min -0.294
_refine_diff_density_rms 0.088
_refine_ls_abs_structure_details 'Flack H D (1983), Acta Cryst. A39, 876-881'
_refine_ls_abs_structure_Flack -1.0(10)
_refine_ls_extinction_method none
_refine_ls_goodness_of_fit_ref 0.735
_refine_ls_hydrogen_treatment constr
_refine_ls_matrix_type full
_refine_ls_number_parameters 173
_refine_ls_number_reflns 2991
_refine_ls_number_restraints 0
_refine_ls_restrained_S_all 0.735
_refine_ls_R_factor_all 0.0351
_refine_ls_R_factor_gt 0.0339
_refine_ls_shift/su_max 0.000
_refine_ls_shift/su_mean 0.000
_refine_ls_structure_factor_coef Fsqd
_refine_ls_weighting_details 'calc w=1/[\s^2^(Fo^2^)+(0.1000P)^2^+0.2395P] where P=(Fo^2^+2Fc^2^)/3'
_refine_ls_weighting_scheme calc
_refine_ls_wR_factor_gt 0.0937
_refine_ls_wR_factor_ref 0.0955
_reflns_number_gt 2880
_reflns_number_total 2991
_reflns_threshold_expression >2sigma(I)
_cod_duplicate_entry 7102103
_cod_data_source_file b706426h.txt
_cod_data_source_block saka48_p212121
_cod_depositor_comments
;
The following automatic conversions were performed:

'_symmetry_cell_setting' value 'Orthorhombic' changed to
'orthorhombic' according to
/usr/data/users/saulius/automatic-downloads/retrospective/RSC/lib/dictionaries/cif_core.dic
dictionary named 'cif_core.dic' version 2.4.2 from 2011-04-26.

Automatic conversion script
Id: cif_fix_values 2281 2013-09-26 08:29:07Z andrius 
;
_cod_original_sg_symbol_H-M P2(1)2(1)2(1)
_cod_database_code 7113261

loop_
_symmetry_equiv_pos_as_xyz
'x, y, z'
'-x+1/2, -y, z+1/2'
'-x, y+1/2, -z+1/2'
'x+1/2, -y+1/2, -z'

loop_
_atom_site_label
_atom_site_type_symbol
_atom_site_fract_x
_atom_site_fract_y
_atom_site_fract_z
_atom_site_U_iso_or_equiv
_atom_site_adp_type
_atom_site_occupancy
_atom_site_symmetry_multiplicity
_atom_site_calc_flag
_atom_site_refinement_flags
C1 C 0.24084(13) 0.74311(8) 0.75396(7) 0.0190(2) Uani 1 1 d .
C2 C 0.19438(14) 0.63308(9) 0.77355(7) 0.0212(2) Uani 1 1 d .
C3 C 0.10072(15) 0.56743(9) 0.70803(8) 0.0239(2) Uani 1 1 d .
H3 H 0.0661 0.4927 0.7231 0.029 Uiso 1 1 calc R
C4 C 0.06042(15) 0.61178(9) 0.62338(8) 0.0244(2) Uani 1 1 d .
H4 H -0.0031 0.5673 0.5801 0.029 Uiso 1 1 calc R
C5 C 0.11131(14) 0.72285(9) 0.59855(7) 0.0217(2) Uani 1 1 d .
C6 C 0.07748(16) 0.76863(10) 0.50916(8) 0.0269(2) Uani 1 1 d .
H6 H 0.0159 0.7248 0.4646 0.032 Uiso 1 1 calc R
C7 C 0.13237(17) 0.87511(11) 0.48631(8) 0.0285(3) Uani 1 1 d .
H7 H 0.1115 0.9039 0.4258 0.034 Uiso 1 1 calc R
C8 C 0.22006(16) 0.94210(9) 0.55294(8) 0.0270(2) Uani 1 1 d .
H8 H 0.2574 1.0160 0.5369 0.032 Uiso 1 1 calc R
C9 C 0.25182(14) 0.90162(9) 0.64053(8) 0.0234(2) Uani 1 1 d .
H9 H 0.3082 0.9485 0.6849 0.028 Uiso 1 1 calc R
C10 C 0.20113(13) 0.79004(8) 0.66558(7) 0.0193(2) Uani 1 1 d .
C11 C 0.32571(14) 0.81678(9) 0.82644(7) 0.0202(2) Uani 1 1 d .
C12 C 0.24130(18) 0.47553(10) 0.87469(9) 0.0318(3) Uani 1 1 d .
H12A H 0.1226 0.4445 0.8699 0.048 Uiso 1 1 calc R
H12B H 0.2889 0.4594 0.9364 0.048 Uiso 1 1 calc R
H12C H 0.3163 0.4409 0.8274 0.048 Uiso 1 1 calc R
C13 C 0.59156(15) 0.86311(10) 0.91439(8) 0.0265(2) Uani 1 1 d .
H13A H 0.5233 0.8695 0.9726 0.032 Uiso 1 1 calc R
H13B H 0.6193 0.9397 0.8914 0.032 Uiso 1 1 calc R
C14 C 0.75835(16) 0.79435(11) 0.92933(9) 0.0330(3) Uani 1 1 d .
H14A H 0.8586 0.8440 0.9448 0.040 Uiso 1 1 calc R
H14B H 0.7425 0.7387 0.9799 0.040 Uiso 1 1 calc R
C15 C 0.78716(15) 0.73550(11) 0.83650(9) 0.0314(3) Uani 1 1 d .
H15A H 0.8464 0.7862 0.7918 0.038 Uiso 1 1 calc R
H15B H 0.8585 0.6664 0.8443 0.038 Uiso 1 1 calc R
C16 C 0.60257(17) 0.70686(11) 0.80411(9) 0.0334(3) Uani 1 1 d .
H16A H 0.5950 0.7069 0.7355 0.040 Uiso 1 1 calc R
H16B H 0.5653 0.6322 0.8277 0.040 Uiso 1 1 calc R
N1 N 0.49535(12) 0.79791(8) 0.84433(6) 0.0238(2) Uani 1 1 d .
O1 O 0.23564(12) 0.59458(7) 0.86067(6) 0.0294(2) Uani 1 1 d .
O2 O 0.24200(11) 0.89272(7) 0.86417(6) 0.0306(2) Uani 1 1 d .

loop_
_atom_site_aniso_label
_atom_site_aniso_U_11
_atom_site_aniso_U_22
_atom_site_aniso_U_33
_atom_site_aniso_U_23
_atom_site_aniso_U_13
_atom_site_aniso_U_12
C1 0.0185(5) 0.0186(4) 0.0198(5) -0.0017(3) 0.0013(4) 0.0018(4)
C2 0.0223(5) 0.0211(5) 0.0203(5) 0.0007(4) 0.0014(4) 0.0018(4)
C3 0.0254(5) 0.0172(4) 0.0291(5) -0.0019(4) 0.0021(4) -0.0029(4)
C4 0.0237(5) 0.0228(5) 0.0267(5) -0.0058(4) -0.0024(4) -0.0005(4)
C5 0.0211(5) 0.0223(5) 0.0218(5) -0.0025(4) 0.0000(4) 0.0014(4)
C6 0.0276(6) 0.0293(6) 0.0238(5) -0.0029(4) -0.0038(4) 0.0052(5)
C7 0.0336(6) 0.0302(6) 0.0217(5) 0.0032(4) 0.0001(4) 0.0078(5)
C8 0.0304(6) 0.0214(5) 0.0291(5) 0.0034(4) 0.0038(5) 0.0026(4)
C9 0.0248(5) 0.0198(4) 0.0256(5) -0.0006(4) 0.0012(4) 0.0003(4)
C10 0.0177(4) 0.0198(5) 0.0205(4) -0.0003(4) 0.0005(4) 0.0022(3)
C11 0.0232(5) 0.0180(4) 0.0196(4) 0.0000(4) -0.0006(4) 0.0009(4)
C12 0.0383(7) 0.0248(5) 0.0323(6) 0.0089(4) -0.0010(5) 0.0009(5)
C13 0.0236(5) 0.0275(5) 0.0282(5) -0.0059(4) -0.0032(4) 0.0002(4)
C14 0.0274(6) 0.0363(6) 0.0353(6) -0.0030(5) -0.0076(5) 0.0039(5)
C15 0.0220(5) 0.0337(6) 0.0384(6) -0.0009(5) 0.0032(5) 0.0043(4)
C16 0.0254(5) 0.0343(6) 0.0405(6) -0.0155(5) -0.0009(5) 0.0087(5)
N1 0.0224(4) 0.0238(4) 0.0251(4) -0.0069(3) -0.0016(4) 0.0035(3)
O1 0.0433(5) 0.0229(4) 0.0220(4) 0.0046(3) -0.0023(4) -0.0021(4)
O2 0.0295(4) 0.0288(4) 0.0334(4) -0.0115(3) -0.0048(4) 0.0095(3)

loop_
_atom_type_symbol
_atom_type_description
_atom_type_scat_dispersion_real
_atom_type_scat_dispersion_imag
_atom_type_scat_source
C C 0.0033 0.0016 'International Tables Vol C Tables 4.2.6.8 and 6.1.1.4'
H H 0.0000 0.0000 'International Tables Vol C Tables 4.2.6.8 and 6.1.1.4'
N N 0.0061 0.0033 'International Tables Vol C Tables 4.2.6.8 and 6.1.1.4'
O O 0.0106 0.0060 'International Tables Vol C Tables 4.2.6.8 and 6.1.1.4'

loop_
_geom_angle_atom_site_label_1
_geom_angle_atom_site_label_2
_geom_angle_atom_site_label_3
_geom_angle
C2 C1 C10 119.86(9)
C2 C1 C11 121.07(9)
C10 C1 C11 119.01(9)
O1 C2 C1 116.25(9)
O1 C2 C3 122.84(10)
C1 C2 C3 120.81(10)
C4 C3 C2 119.86(10)
C4 C3 H3 120.1
C2 C3 H3 120.1
C3 C4 C5 121.46(10)
C3 C4 H4 119.3
C5 C4 H4 119.3
C4 C5 C6 122.23(10)
C4 C5 C10 118.60(10)
C6 C5 C10 119.16(10)
C7 C6 C5 120.94(11)
C7 C6 H6 119.5
C5 C6 H6 119.5
C6 C7 C8 119.93(10)
C6 C7 H7 120.0
C8 C7 H7 120.0
C9 C8 C7 120.77(11)
C9 C8 H8 119.6
C7 C8 H8 119.6
C8 C9 C10 120.67(10)
C8 C9 H9 119.7
C10 C9 H9 119.7
C1 C10 C9 122.16(10)
C1 C10 C5 119.33(9)
C9 C10 C5 118.50(10)
O2 C11 N1 122.62(10)
O2 C11 C1 120.48(9)
N1 C11 C1 116.86(9)
O1 C12 H12A 109.5
O1 C12 H12B 109.5
H12A C12 H12B 109.5
O1 C12 H12C 109.5
H12A C12 H12C 109.5
H12B C12 H12C 109.5
N1 C13 C14 103.44(9)
N1 C13 H13A 111.1
C14 C13 H13A 111.1
N1 C13 H13B 111.1
C14 C13 H13B 111.1
H13A C13 H13B 109.0
C15 C14 C13 103.93(10)
C15 C14 H14A 111.0
C13 C14 H14A 111.0
C15 C14 H14B 111.0
C13 C14 H14B 111.0
H14A C14 H14B 109.0
C16 C15 C14 103.75(9)
C16 C15 H15A 111.0
C14 C15 H15A 111.0
C16 C15 H15B 111.0
C14 C15 H15B 111.0
H15A C15 H15B 109.0
N1 C16 C15 103.28(9)
N1 C16 H16A 111.1
C15 C16 H16A 111.1
N1 C16 H16B 111.1
C15 C16 H16B 111.1
H16A C16 H16B 109.1
C11 N1 C13 121.86(9)
C11 N1 C16 125.71(10)
C13 N1 C16 112.26(9)
C2 O1 C12 117.76(9)

loop_
_geom_bond_atom_site_label_1
_geom_bond_atom_site_label_2
_geom_bond_distance
C1 C2 1.3808(14)
C1 C10 1.4222(14)
C1 C11 1.5075(14)
C2 O1 1.3722(13)
C2 C3 1.4168(15)
C3 C4 1.3632(16)
C3 H3 0.9500
C4 C5 1.4187(15)
C4 H4 0.9500
C5 C6 1.4212(16)
C5 C10 1.4271(14)
C6 C7 1.3702(17)
C6 H6 0.9500
C7 C8 1.4141(17)
C7 H7 0.9500
C8 C9 1.3717(16)
C8 H8 0.9500
C9 C10 1.4247(14)
C9 H9 0.9500
C11 O2 1.2304(13)
C11 N1 1.3383(14)
C12 O1 1.4265(14)
C12 H12A 0.9800
C12 H12B 0.9800
C12 H12C 0.9800
C13 N1 1.4680(14)
C13 C14 1.5264(17)
C13 H13A 0.9900
C13 H13B 0.9900
C14 C15 1.5246(18)
C14 H14A 0.9900
C14 H14B 0.9900
C15 C16 1.5217(18)
C15 H15A 0.9900
C15 H15B 0.9900
C16 N1 1.4731(14)
C16 H16A 0.9900
C16 H16B 0.9900

loop_
_geom_torsion_atom_site_label_1
_geom_torsion_atom_site_label_2
_geom_torsion_atom_site_label_3
_geom_torsion_atom_site_label_4
_geom_torsion
C10 C1 C2 O1 -179.31(9)
C11 C1 C2 O1 -2.28(14)
C10 C1 C2 C3 -2.70(15)
C11 C1 C2 C3 174.34(10)
O1 C2 C3 C4 178.47(10)
C1 C2 C3 C4 2.09(16)
C2 C3 C4 C5 0.45(17)
C3 C4 C5 C6 177.06(11)
C3 C4 C5 C10 -2.25(16)
C4 C5 C6 C7 -178.22(10)
C10 C5 C6 C7 1.09(16)
C5 C6 C7 C8 -1.64(18)
C6 C7 C8 C9 0.28(18)
C7 C8 C9 C10 1.63(17)
C2 C1 C10 C9 -177.62(9)
C11 C1 C10 C9 5.29(14)
C2 C1 C10 C5 0.83(14)
C11 C1 C10 C5 -176.26(9)
C8 C9 C10 C1 176.35(10)
C8 C9 C10 C5 -2.12(15)
C4 C5 C10 C1 1.60(14)
C6 C5 C10 C1 -177.74(10)
C4 C5 C10 C9 -179.89(9)
C6 C5 C10 C9 0.77(15)
C2 C1 C11 O2 -106.20(12)
C10 C1 C11 O2 70.86(13)
C2 C1 C11 N1 76.20(13)
C10 C1 C11 N1 -106.74(11)
N1 C13 C14 C15 28.68(12)
C13 C14 C15 C16 -37.02(12)
C14 C15 C16 N1 30.43(13)
O2 C11 N1 C13 3.35(16)
C1 C11 N1 C13 -179.11(9)
O2 C11 N1 C16 178.08(12)
C1 C11 N1 C16 -4.38(16)
C14 C13 N1 C11 165.49(10)
C14 C13 N1 C16 -9.89(13)
C15 C16 N1 C11 171.90(10)
C15 C16 N1 C13 -12.94(14)
C1 C2 O1 C12 -160.88(10)
C3 C2 O1 C12 22.58(16)

loop_
_cod_related_entry_id
_cod_related_entry_database
_cod_related_entry_code
1 ChemSpider 26668838
